data_4036999
loop_
_publ_author_name
'Herres, Joseph P.'
'Moran, Caitlin A.'
'Forman, Mark A.'
'Hall, James E.'
'McCauley, Jr, John P'
'Pivonka, Don E.'
'Wesolowski, Steven S.'

_publ_section_title
;
 Structures and Rotational Barriers of a Diiodobinorsnoutane: Energetic
 Preference for Gauche Conformation.
;
_journal_issue 15
_journal_name_full 'The Journal of organic chemistry'
_journal_page_first 6862
_journal_page_last 6866
_journal_paper_doi 10.1021/acs.joc.6b01204
_journal_volume 81
_journal_year 2016
_chemical_formula_sum 'C18 H16 I2'
_chemical_formula_weight 486.11
_space_group_IT_number 15
_space_group_name_Hall '-C 2yc'
_space_group_name_H-M_alt 'C 1 2/c 1'
_symmetry_cell_setting monoclinic
_symmetry_space_group_name_H-M 'C 1 2/c 1'
_atom_sites_solution_hydrogens geom
_atom_sites_solution_primary direct
_atom_sites_solution_secondary difmap
_audit_creation_method SHELXL-97
_cell_angle_alpha 90.00
_cell_angle_beta 91.404(2)
_cell_angle_gamma 90.00
_cell_formula_units_Z 16
_cell_length_a 25.615(3)
_cell_length_b 9.9269(12)
_cell_length_c 24.134(3)
_cell_measurement_reflns_used 963
_cell_measurement_temperature 120(2)
_cell_measurement_theta_max 28.24
_cell_measurement_theta_min 3.27
_cell_volume 6134.9(13)
_computing_cell_refinement 'SHELXTL, Sheldrick (2001)'
_computing_data_collection 'SMART, Bruker (2002)'
_computing_data_reduction 'SHELXTL, Sheldrick (2001)'
_computing_molecular_graphics 'SHELXTL, Sheldrick (2001)'
_computing_publication_material 'SHELXTL, Sheldrick (2001)'
_computing_structure_refinement 'SHELXL-97 (Sheldrick, 1997)'
_computing_structure_solution 'SHELXS-97 (Sheldrick, 1990)'
_diffrn_ambient_temperature 120(2)
_diffrn_detector_area_resol_mean 836.6
_diffrn_measured_fraction_theta_full 0.789
_diffrn_measured_fraction_theta_max 0.789
_diffrn_measurement_device_type 'Bruker AXS APEX diffractometer'
_diffrn_measurement_method \w
_diffrn_radiation_monochromator graphite
_diffrn_radiation_source 'fine-focus sealed tube'
_diffrn_radiation_type MoK\a
_diffrn_radiation_wavelength 0.71073
_diffrn_reflns_av_R_equivalents 0.0209
_diffrn_reflns_av_sigmaI/netI 0.0366
_diffrn_reflns_limit_h_max 21
_diffrn_reflns_limit_h_min -33
_diffrn_reflns_limit_k_max 13
_diffrn_reflns_limit_k_min -7
_diffrn_reflns_limit_l_max 30
_diffrn_reflns_limit_l_min -23
_diffrn_reflns_number 9941
_diffrn_reflns_theta_full 28.24
_diffrn_reflns_theta_max 28.24
_diffrn_reflns_theta_min 1.69
_diffrn_standards_decay_% <1
_exptl_absorpt_coefficient_mu 4.089
_exptl_absorpt_correction_T_max 0.5791
_exptl_absorpt_correction_T_min 0.4666
_exptl_absorpt_correction_type multi-scan
_exptl_absorpt_process_details 'SADABS, Sheldrick (2003)'
_exptl_crystal_colour colourless
_exptl_crystal_density_diffrn 2.105
_exptl_crystal_density_method 'not measured'
_exptl_crystal_description block
_exptl_crystal_F_000 3680
_exptl_crystal_size_max 0.22
_exptl_crystal_size_mid 0.18
_exptl_crystal_size_min 0.15
_refine_diff_density_max 1.376
_refine_diff_density_min -0.677
_refine_diff_density_rms 0.152
_refine_ls_extinction_method none
_refine_ls_goodness_of_fit_ref 1.015
_refine_ls_hydrogen_treatment constr
_refine_ls_matrix_type full
_refine_ls_number_parameters 361
_refine_ls_number_reflns 5988
_refine_ls_number_restraints 0
_refine_ls_restrained_S_all 1.015
_refine_ls_R_factor_all 0.0382
_refine_ls_R_factor_gt 0.0319
_refine_ls_shift/su_max 0.001
_refine_ls_shift/su_mean 0.000
_refine_ls_structure_factor_coef Fsqd
_refine_ls_weighting_details 'calc w=1/[\s^2^(Fo^2^)+(0.0478P)^2^+1.0630P] where P=(Fo^2^+2Fc^2^)/3'
_refine_ls_weighting_scheme calc
_refine_ls_wR_factor_gt 0.0780
_refine_ls_wR_factor_ref 0.0817
_reflns_number_gt 5246
_reflns_number_total 5988
_reflns_threshold_expression >2sigma(I)
_cod_data_source_file jo6b01204_si_001.cif
_cod_data_source_block marf001
_cod_depositor_comments
;
The following automatic conversions were performed:

data item '_symmetry_cell_setting' value 'Monoclinic' was changed to
'monoclinic' in accordance with the
/home/saulius/struct/COD-crude-data/automatic-downloads/DataCite-retrospective/ACS/depositions/lib/dictionaries/cif_core.dic
dictionary named 'cif_core.dic' version 2.4.2 last updated on
2011-04-26.

Automatic conversion script
Id: cif_fix_values 6909 2019-04-08 15:41:33Z antanas 
;
_cod_original_cell_volume 6135.0(14)
_cod_original_sg_symbol_H-M C2/c
_cod_database_code 4036999

loop_
_symmetry_equiv_pos_as_xyz
'x, y, z'
'-x, y, -z+1/2'
'x+1/2, y+1/2, z'
'-x+1/2, y+1/2, -z+1/2'
'-x, -y, -z'
'x, -y, z-1/2'
'-x+1/2, -y+1/2, -z'
'x+1/2, -y+1/2, z-1/2'

loop_
_atom_site_label
_atom_site_type_symbol
_atom_site_fract_x
_atom_site_fract_y
_atom_site_fract_z
_atom_site_U_iso_or_equiv
_atom_site_adp_type
_atom_site_occupancy
_atom_site_symmetry_multiplicity
_atom_site_calc_flag
_atom_site_refinement_flags
I1 I 0.077141(11) 0.77485(3) 0.208792(11) 0.02219(9) Uani 1 1 d .
I2 I 0.136228(11) 0.96832(3) 0.065091(13) 0.02753(9) Uani 1 1 d .
I3 I 0.356183(11) 0.49573(3) 0.187351(12) 0.02512(9) Uani 1 1 d .
I4 I 0.358452(10) 0.77638(3) 0.052839(11) 0.02212(9) Uani 1 1 d .
C1 C 0.02711(16) 0.7598(4) 0.13859(18) 0.0175(9) Uani 1 1 d .
C2 C 0.01059(15) 0.8830(4) 0.10503(16) 0.0154(8) Uani 1 1 d .
C3 C -0.04381(16) 0.8551(4) 0.08247(17) 0.0201(9) Uani 1 1 d .
H3A H -0.0700 0.9285 0.0763 0.024 Uiso 1 1 calc R
C4 C -0.06012(17) 0.7098(4) 0.09664(19) 0.0224(10) Uani 1 1 d .
H4A H -0.0966 0.6989 0.1097 0.027 Uiso 1 1 calc R
C5 C -0.01680(17) 0.6592(5) 0.13686(17) 0.0217(9) Uani 1 1 d .
H5A H -0.0240 0.5976 0.1685 0.026 Uiso 1 1 calc R
C6 C 0.00293(17) 0.8376(5) 0.04551(17) 0.0209(9) Uani 1 1 d .
H6A H 0.0095 0.8985 0.0134 0.025 Uiso 1 1 calc R
C7 C 0.00985(18) 0.6841(5) 0.04193(18) 0.0240(10) Uani 1 1 d .
H7A H 0.0305 0.6510 0.0101 0.029 Uiso 1 1 calc R
C8 C 0.03028(17) 0.6413(5) 0.10008(18) 0.0220(9) Uani 1 1 d .
H8A H 0.0562 0.5670 0.1058 0.026 Uiso 1 1 calc R
C9 C -0.04743(18) 0.6349(5) 0.04336(19) 0.0275(11) Uani 1 1 d .
H9A H -0.0687 0.6661 0.0110 0.033 Uiso 1 1 calc R
H9B H -0.0502 0.5359 0.0472 0.033 Uiso 1 1 calc R
C10 C 0.08184(15) 1.0782(5) 0.11114(17) 0.0181(9) Uani 1 1 d .
C11 C 0.09829(16) 1.1662(4) 0.15913(17) 0.0193(9) Uani 1 1 d .
H11A H 0.1355 1.1745 0.1722 0.023 Uiso 1 1 calc R
C12 C 0.05224(16) 1.1812(4) 0.19822(17) 0.0170(9) Uani 1 1 d .
H12A H 0.0612 1.1747 0.2387 0.020 Uiso 1 1 calc R
C13 C 0.01113(16) 1.0799(4) 0.17616(16) 0.0171(9) Uani 1 1 d .
H13A H -0.0123 1.0297 0.2015 0.021 Uiso 1 1 calc R
C14 C 0.02767(15) 1.0216(4) 0.12147(16) 0.0146(8) Uani 1 1 d .
C15 C 0.07823(17) 1.2278(4) 0.10498(18) 0.0191(9) Uani 1 1 d .
H15A H 0.1013 1.2797 0.0799 0.023 Uiso 1 1 calc R
C16 C 0.02245(18) 1.2728(4) 0.11730(17) 0.0198(9) Uani 1 1 d .
H16A H 0.0072 1.3420 0.0915 0.024 Uiso 1 1 calc R
C17 C -0.00909(16) 1.1419(4) 0.12226(16) 0.0180(9) Uani 1 1 d .
H17A H -0.0465 1.1354 0.1099 0.022 Uiso 1 1 calc R
C18 C 0.02801(17) 1.3162(4) 0.17873(17) 0.0207(9) Uani 1 1 d .
H18A H 0.0520 1.3936 0.1843 0.025 Uiso 1 1 calc R
H18B H -0.0060 1.3350 0.1957 0.025 Uiso 1 1 calc R
C19 C 0.28894(16) 0.5106(4) 0.13578(17) 0.0184(9) Uani 1 1 d .
C20 C 0.24987(18) 0.3968(5) 0.13451(19) 0.0244(10) Uani 1 1 d .
H20A H 0.2549 0.3125 0.1567 0.029 Uiso 1 1 calc R
C21 C 0.19566(17) 0.4550(5) 0.12015(18) 0.0232(10) Uani 1 1 d .
H21A H 0.1664 0.4185 0.1423 0.028 Uiso 1 1 calc R
C22 C 0.20236(15) 0.6091(4) 0.12201(17) 0.0174(9) Uani 1 1 d .
H22A H 0.1743 0.6706 0.1352 0.021 Uiso 1 1 calc R
C23 C 0.26016(15) 0.6432(4) 0.12853(16) 0.0156(8) Uani 1 1 d .
C24 C 0.28201(17) 0.4287(5) 0.08350(18) 0.0225(9) Uani 1 1 d .
H24A H 0.3096 0.3669 0.0697 0.027 Uiso 1 1 calc R
C25 C 0.24314(17) 0.5019(5) 0.04448(18) 0.0227(10) Uani 1 1 d .
H25A H 0.2527 0.5043 0.0046 0.027 Uiso 1 1 calc R
C26 C 0.23410(15) 0.6403(4) 0.07152(17) 0.0169(9) Uani 1 1 d .
H26A H 0.2284 0.7238 0.0491 0.020 Uiso 1 1 calc R
C27 C 0.19142(17) 0.4281(5) 0.05699(18) 0.0257(10) Uani 1 1 d .
H27A H 0.1924 0.3310 0.0477 0.031 Uiso 1 1 calc R
H27B H 0.1605 0.4713 0.0392 0.031 Uiso 1 1 calc R
C28 C 0.32264(15) 0.8516(4) 0.12430(16) 0.0179(9) Uani 1 1 d .
C29 C 0.35449(17) 0.9267(5) 0.16727(17) 0.0221(9) Uani 1 1 d .
H29A H 0.3927 0.9438 0.1635 0.027 Uiso 1 1 calc R
C30 C 0.32902(17) 0.9098(5) 0.22366(18) 0.0227(10) Uani 1 1 d .
H30A H 0.3537 0.8919 0.2556 0.027 Uiso 1 1 calc R
C31 C 0.28621(16) 0.8019(4) 0.21370(17) 0.0192(9) Uani 1 1 d .
H31A H 0.2770 0.7344 0.2426 0.023 Uiso 1 1 calc R
C32 C 0.28013(15) 0.7724(4) 0.15215(16) 0.0154(8) Uani 1 1 d .
C33 C 0.31312(18) 0.9998(5) 0.1322(2) 0.0250(10) Uani 1 1 d .
H33A H 0.3220 1.0687 0.1037 0.030 Uiso 1 1 calc R
C34 C 0.26719(18) 1.0160(5) 0.1713(2) 0.0254(10) Uani 1 1 d .
H34A H 0.2412 1.0871 0.1605 0.030 Uiso 1 1 calc R
C35 C 0.24478(16) 0.8755(4) 0.17897(18) 0.0212(9) Uani 1 1 d .
H35A H 0.2066 0.8593 0.1835 0.025 Uiso 1 1 calc R
C36 C 0.29608(19) 1.0381(5) 0.2285(2) 0.0297(11) Uani 1 1 d .
H36A H 0.3174 1.1213 0.2296 0.036 Uiso 1 1 calc R
H36B H 0.2723 1.0358 0.2602 0.036 Uiso 1 1 calc R

loop_
_atom_site_aniso_label
_atom_site_aniso_U_11
_atom_site_aniso_U_22
_atom_site_aniso_U_33
_atom_site_aniso_U_23
_atom_site_aniso_U_13
_atom_site_aniso_U_12
I1 0.02143(14) 0.02327(18) 0.02154(15) 0.00043(12) -0.00587(11) 0.00173(12)
I2 0.02175(15) 0.0311(2) 0.03017(17) -0.00569(14) 0.00841(12) 0.00112(13)
I3 0.02178(15) 0.02536(18) 0.02785(16) 0.00208(13) -0.00670(11) 0.00431(12)
I4 0.01727(14) 0.03092(19) 0.01819(14) 0.00213(12) 0.00112(10) -0.00165(12)
C1 0.0169(19) 0.015(2) 0.021(2) 0.0003(18) -0.0053(16) -0.0009(17)
C2 0.0166(18) 0.012(2) 0.0175(19) 0.0033(17) -0.0019(15) -0.0021(17)
C3 0.021(2) 0.014(2) 0.025(2) -0.0016(19) -0.0042(17) -0.0031(19)
C4 0.021(2) 0.018(3) 0.028(2) -0.0017(19) -0.0038(17) -0.0033(19)
C5 0.027(2) 0.018(2) 0.021(2) 0.0013(19) -0.0002(17) -0.006(2)
C6 0.030(2) 0.014(2) 0.018(2) -0.0008(18) -0.0015(17) -0.003(2)
C7 0.034(2) 0.017(2) 0.021(2) -0.0058(19) -0.0004(18) -0.005(2)
C8 0.026(2) 0.017(2) 0.024(2) -0.0021(19) -0.0006(17) -0.003(2)
C9 0.036(3) 0.018(2) 0.028(2) -0.004(2) -0.008(2) -0.003(2)
C10 0.0152(19) 0.019(2) 0.021(2) 0.0021(18) 0.0009(15) -0.0022(17)
C11 0.018(2) 0.017(2) 0.023(2) 0.0019(19) -0.0018(16) -0.0036(18)
C12 0.022(2) 0.014(2) 0.0147(19) 0.0019(17) -0.0051(15) -0.0003(18)
C13 0.0203(19) 0.014(2) 0.0177(19) 0.0003(18) 0.0022(15) -0.0016(18)
C14 0.0146(18) 0.013(2) 0.0157(19) -0.0006(17) -0.0006(14) 0.0005(17)
C15 0.023(2) 0.012(2) 0.022(2) 0.0062(18) 0.0001(17) -0.0066(18)
C16 0.027(2) 0.014(2) 0.018(2) 0.0042(18) -0.0024(17) 0.0000(19)
C17 0.0194(19) 0.014(2) 0.020(2) 0.0002(18) -0.0027(16) 0.0020(18)
C18 0.026(2) 0.013(2) 0.022(2) -0.0009(19) -0.0039(17) -0.0021(19)
C19 0.020(2) 0.016(2) 0.019(2) 0.0007(17) -0.0033(16) 0.0000(18)
C20 0.029(2) 0.016(2) 0.028(2) 0.002(2) -0.0015(18) -0.007(2)
C21 0.022(2) 0.022(3) 0.025(2) 0.000(2) -0.0026(17) -0.007(2)
C22 0.0127(18) 0.016(2) 0.023(2) 0.0006(18) 0.0003(15) -0.0027(17)
C23 0.0168(18) 0.015(2) 0.0153(19) 0.0007(17) 0.0000(15) -0.0027(17)
C24 0.025(2) 0.016(2) 0.027(2) -0.006(2) 0.0000(17) -0.0025(19)
C25 0.028(2) 0.022(3) 0.018(2) 0.0011(19) 0.0001(17) -0.008(2)
C26 0.0149(18) 0.015(2) 0.020(2) 0.0014(18) -0.0029(15) -0.0037(17)
C27 0.024(2) 0.025(3) 0.028(2) -0.001(2) -0.0045(18) -0.010(2)
C28 0.0183(19) 0.017(2) 0.018(2) 0.0006(18) -0.0009(15) -0.0003(18)
C29 0.022(2) 0.021(2) 0.024(2) -0.001(2) -0.0021(17) -0.0066(19)
C30 0.026(2) 0.019(2) 0.023(2) -0.0068(19) -0.0057(17) 0.001(2)
C31 0.023(2) 0.017(2) 0.018(2) -0.0001(18) 0.0011(16) -0.0016(19)
C32 0.0165(18) 0.013(2) 0.0160(19) -0.0029(17) -0.0012(15) -0.0019(17)
C33 0.027(2) 0.016(2) 0.031(3) 0.002(2) -0.0019(19) -0.004(2)
C34 0.025(2) 0.016(2) 0.034(3) -0.005(2) -0.0050(19) 0.001(2)
C35 0.020(2) 0.018(2) 0.026(2) -0.0020(19) -0.0002(17) -0.0013(19)
C36 0.032(2) 0.022(3) 0.035(3) -0.009(2) 0.003(2) -0.003(2)

loop_
_atom_type_symbol
_atom_type_description
_atom_type_scat_dispersion_real
_atom_type_scat_dispersion_imag
_atom_type_scat_source
C C 0.0033 0.0016 'International Tables Vol C Tables 4.2.6.8 and 6.1.1.4'
H H 0.0000 0.0000 'International Tables Vol C Tables 4.2.6.8 and 6.1.1.4'
I I -0.4742 1.8119 'International Tables Vol C Tables 4.2.6.8 and 6.1.1.4'

loop_
_geom_angle_atom_site_label_1
_geom_angle_atom_site_label_2
_geom_angle_atom_site_label_3
_geom_angle
C5 C1 C8 61.0(3)
C5 C1 C2 108.7(3)
C8 C1 C2 108.6(4)
C5 C1 I1 120.7(3)
C8 C1 I1 120.8(3)
C2 C1 I1 121.8(3)
C14 C2 C6 123.8(4)
C14 C2 C3 121.8(3)
C6 C2 C3 60.4(3)
C14 C2 C1 121.5(3)
C6 C2 C1 107.1(3)
C3 C2 C1 106.7(3)
C2 C3 C6 59.9(3)
C2 C3 C4 110.2(3)
C6 C3 C4 104.2(4)
C9 C4 C3 101.8(4)
C9 C4 C5 101.9(4)
C3 C4 C5 104.5(3)
C1 C5 C8 59.5(3)
C1 C5 C4 109.1(4)
C8 C5 C4 103.8(4)
C2 C6 C3 59.7(3)
C2 C6 C7 109.7(3)
C3 C6 C7 103.9(4)
C6 C7 C8 105.0(3)
C6 C7 C9 101.6(4)
C8 C7 C9 101.1(4)
C1 C8 C5 59.5(3)
C1 C8 C7 108.9(4)
C5 C8 C7 104.0(4)
C4 C9 C7 95.0(3)
C15 C10 C11 60.9(3)
C15 C10 C14 109.1(3)
C11 C10 C14 109.1(3)
C15 C10 I2 120.1(3)
C11 C10 I2 122.1(3)
C14 C10 I2 120.8(3)
C10 C11 C15 59.3(3)
C10 C11 C12 108.9(3)
C15 C11 C12 103.9(3)
C11 C12 C13 104.7(3)
C11 C12 C18 101.9(3)
C13 C12 C18 101.2(3)
C14 C13 C17 60.3(3)
C14 C13 C12 110.3(3)
C17 C13 C12 104.3(3)
C2 C14 C13 119.9(3)
C2 C14 C17 123.3(3)
C13 C14 C17 60.1(3)
C2 C14 C10 123.9(3)
C13 C14 C10 106.1(3)
C17 C14 C10 106.2(3)
C10 C15 C11 59.8(3)
C10 C15 C16 109.0(3)
C11 C15 C16 104.3(3)
C17 C16 C15 105.3(3)
C17 C16 C18 101.4(3)
C15 C16 C18 101.7(3)
C13 C17 C14 59.6(3)
C13 C17 C16 103.9(3)
C14 C17 C16 109.6(3)
C12 C18 C16 94.4(3)
C20 C19 C24 61.0(3)
C20 C19 C23 109.1(3)
C24 C19 C23 108.9(4)
C20 C19 I3 119.5(3)
C24 C19 I3 122.3(3)
C23 C19 I3 121.1(3)
C19 C20 C24 59.5(3)
C19 C20 C21 108.6(4)
C24 C20 C21 104.0(4)
C20 C21 C22 105.5(3)
C20 C21 C27 101.4(4)
C22 C21 C27 101.8(4)
C26 C22 C23 59.8(2)
C26 C22 C21 104.0(3)
C23 C22 C21 109.4(3)
C32 C23 C19 122.8(3)
C32 C23 C26 120.3(4)
C19 C23 C26 106.8(3)
C32 C23 C22 123.7(4)
C19 C23 C22 106.7(3)
C26 C23 C22 59.8(3)
C19 C24 C20 59.5(3)
C19 C24 C25 108.6(4)
C20 C24 C25 103.8(4)
C24 C25 C26 105.3(3)
C24 C25 C27 101.6(4)
C26 C25 C27 101.6(4)
C22 C26 C23 60.4(3)
C22 C26 C25 104.4(3)
C23 C26 C25 109.6(3)
C25 C27 C21 94.0(3)
C29 C28 C33 60.9(3)
C29 C28 C32 109.6(3)
C33 C28 C32 109.3(4)
C29 C28 I4 120.0(3)
C33 C28 I4 121.6(3)
C32 C28 I4 120.7(3)
C28 C29 C33 59.6(3)
C28 C29 C30 108.8(3)
C33 C29 C30 103.9(4)
C29 C30 C36 102.9(4)
C29 C30 C31 104.7(3)
C36 C30 C31 101.4(4)
C32 C31 C35 60.0(3)
C32 C31 C30 109.9(3)
C35 C31 C30 103.6(4)
C23 C32 C28 121.4(3)
C23 C32 C31 124.5(4)
C28 C32 C31 106.1(3)
C23 C32 C35 122.7(3)
C28 C32 C35 106.4(3)
C31 C32 C35 60.1(3)
C28 C33 C29 59.5(3)
C28 C33 C34 108.0(4)
C29 C33 C34 103.9(4)
C35 C34 C33 106.0(4)
C35 C34 C36 101.2(4)
C33 C34 C36 101.8(4)
C32 C35 C34 109.6(4)
C32 C35 C31 59.8(3)
C34 C35 C31 104.3(3)
C30 C36 C34 93.8(3)

loop_
_geom_bond_atom_site_label_1
_geom_bond_atom_site_label_2
_geom_bond_distance
I1 C1 2.105(4)
I2 C10 2.107(4)
I3 C19 2.105(4)
I4 C28 2.110(4)
C1 C5 1.503(6)
C1 C8 1.502(6)
C1 C2 1.521(6)
C2 C14 1.495(6)
C2 C6 1.514(6)
C2 C3 1.509(5)
C3 C6 1.521(6)
C3 C4 1.542(6)
C4 C9 1.527(6)
C4 C5 1.541(6)
C5 C8 1.525(6)
C6 C7 1.536(6)
C7 C8 1.545(6)
C7 C9 1.548(6)
C10 C15 1.496(6)
C10 C11 1.503(6)
C10 C14 1.523(5)
C11 C15 1.521(6)
C11 C12 1.536(6)
C12 C13 1.541(6)
C12 C18 1.546(6)
C13 C14 1.511(5)
C13 C17 1.519(5)
C14 C17 1.522(6)
C15 C16 1.533(6)
C16 C17 1.536(6)
C16 C18 1.547(6)
C19 C20 1.509(6)
C19 C24 1.508(6)
C19 C23 1.517(6)
C20 C24 1.531(6)
C20 C21 1.536(6)
C21 C22 1.540(6)
C21 C27 1.549(6)
C22 C26 1.513(5)
C22 C23 1.523(5)
C23 C32 1.489(6)
C23 C26 1.515(5)
C24 C25 1.536(6)
C25 C26 1.540(6)
C25 C27 1.550(6)
C28 C29 1.502(6)
C28 C33 1.505(6)
C28 C32 1.514(6)
C29 C33 1.524(6)
C29 C30 1.533(6)
C30 C36 1.533(6)
C30 C31 1.548(6)
C31 C32 1.518(5)
C31 C35 1.523(6)
C32 C35 1.521(6)
C33 C34 1.536(6)
C34 C35 1.521(6)
C34 C36 1.564(6)

loop_
_geom_torsion_atom_site_label_1
_geom_torsion_atom_site_label_2
_geom_torsion_atom_site_label_3
_geom_torsion_atom_site_label_4
_geom_torsion
C5 C1 C2 C14 145.4(4)
C8 C1 C2 C14 -149.8(4)
I1 C1 C2 C14 -2.1(5)
C5 C1 C2 C6 -63.9(4)
C8 C1 C2 C6 0.8(4)
I1 C1 C2 C6 148.5(3)
C5 C1 C2 C3 -0.5(5)
C8 C1 C2 C3 64.2(4)
I1 C1 C2 C3 -148.1(3)
C14 C2 C3 C6 113.6(4)
C1 C2 C3 C6 -100.5(4)
C14 C2 C3 C4 -151.3(4)
C6 C2 C3 C4 95.1(4)
C1 C2 C3 C4 -5.4(5)
C2 C3 C4 C9 -96.8(4)
C6 C3 C4 C9 -34.0(4)
C2 C3 C4 C5 9.0(5)
C6 C3 C4 C5 71.7(4)
C2 C1 C5 C8 101.4(4)
I1 C1 C5 C8 -110.6(4)
C8 C1 C5 C4 -95.1(4)
C2 C1 C5 C4 6.2(5)
I1 C1 C5 C4 154.2(3)
C9 C4 C5 C1 96.5(4)
C3 C4 C5 C1 -9.2(5)
C9 C4 C5 C8 34.4(4)
C3 C4 C5 C8 -71.3(4)
C14 C2 C6 C3 -110.4(4)
C1 C2 C6 C3 99.8(4)
C14 C2 C6 C7 154.7(4)
C3 C2 C6 C7 -94.9(4)
C1 C2 C6 C7 4.9(4)
C4 C3 C6 C2 -105.3(3)
C2 C3 C6 C7 104.9(3)
C4 C3 C6 C7 -0.5(4)
C2 C6 C7 C8 -8.4(5)
C3 C6 C7 C8 -70.7(4)
C2 C6 C7 C9 96.6(4)
C3 C6 C7 C9 34.3(4)
C2 C1 C8 C5 -101.6(4)
I1 C1 C8 C5 110.4(4)
C5 C1 C8 C7 95.4(4)
C2 C1 C8 C7 -6.1(5)
I1 C1 C8 C7 -154.2(3)
C4 C5 C8 C1 104.3(4)
C1 C5 C8 C7 -103.9(4)
C4 C5 C8 C7 0.3(4)
C6 C7 C8 C1 8.8(5)
C9 C7 C8 C1 -96.5(4)
C6 C7 C8 C5 71.0(4)
C9 C7 C8 C5 -34.3(4)
C3 C4 C9 C7 53.5(4)
C5 C4 C9 C7 -54.3(4)
C6 C7 C9 C4 -53.9(4)
C8 C7 C9 C4 54.1(4)
C14 C10 C11 C15 -101.8(4)
I2 C10 C11 C15 109.2(4)
C15 C10 C11 C12 95.3(4)
C14 C10 C11 C12 -6.5(5)
I2 C10 C11 C12 -155.5(3)
C10 C11 C12 C13 8.9(5)
C15 C11 C12 C13 70.8(4)
C10 C11 C12 C18 -96.2(4)
C15 C11 C12 C18 -34.3(4)
C11 C12 C13 C14 -8.2(4)
C18 C12 C13 C14 97.4(4)
C11 C12 C13 C17 -71.4(4)
C18 C12 C13 C17 34.2(4)
C6 C2 C14 C13 151.5(4)
C3 C2 C14 C13 78.0(5)
C1 C2 C14 C13 -62.9(5)
C6 C2 C14 C17 79.6(5)
C3 C2 C14 C17 6.1(6)
C1 C2 C14 C17 -134.8(4)
C6 C2 C14 C10 -68.0(5)
C3 C2 C14 C10 -141.4(4)
C1 C2 C14 C10 77.7(5)
C17 C13 C14 C2 -113.6(4)
C12 C13 C14 C2 151.1(3)
C12 C13 C14 C17 -95.3(4)
C17 C13 C14 C10 99.7(4)
C12 C13 C14 C10 4.4(4)
C15 C10 C14 C2 151.4(4)
C11 C10 C14 C2 -143.7(4)
I2 C10 C14 C2 5.7(5)
C15 C10 C14 C13 -63.6(4)
C11 C10 C14 C13 1.3(5)
I2 C10 C14 C13 150.7(3)
C15 C10 C14 C17 -0.8(4)
C11 C10 C14 C17 64.1(4)
I2 C10 C14 C17 -146.4(3)
C14 C10 C15 C11 101.8(4)
I2 C10 C15 C11 -112.3(3)
C11 C10 C15 C16 -95.9(4)
C14 C10 C15 C16 5.9(5)
I2 C10 C15 C16 151.8(3)
C12 C11 C15 C10 -104.0(4)
C10 C11 C15 C16 103.9(4)
C12 C11 C15 C16 -0.1(4)
C10 C15 C16 C17 -8.5(4)
C11 C15 C16 C17 -71.0(4)
C10 C15 C16 C18 96.9(4)
C11 C15 C16 C18 34.4(4)
C12 C13 C17 C14 105.5(4)
C14 C13 C17 C16 -104.8(4)
C12 C13 C17 C16 0.7(4)
C2 C14 C17 C13 108.0(4)
C10 C14 C17 C13 -99.6(3)
C2 C14 C17 C16 -157.0(4)
C13 C14 C17 C16 95.0(3)
C10 C14 C17 C16 -4.6(4)
C15 C16 C17 C13 70.3(4)
C18 C16 C17 C13 -35.3(4)
C15 C16 C17 C14 8.0(4)
C18 C16 C17 C14 -97.6(4)
C11 C12 C18 C16 53.7(4)
C13 C12 C18 C16 -54.1(4)
C17 C16 C18 C12 54.7(4)
C15 C16 C18 C12 -53.7(4)
C23 C19 C20 C24 101.6(4)
I3 C19 C20 C24 -112.9(4)
C24 C19 C20 C21 -95.6(4)
C23 C19 C20 C21 5.9(5)
I3 C19 C20 C21 151.5(3)
C19 C20 C21 C22 -8.7(5)
C24 C20 C21 C22 -70.7(4)
C19 C20 C21 C27 97.2(4)
C24 C20 C21 C27 35.1(4)
C20 C21 C22 C26 70.9(4)
C27 C21 C22 C26 -34.7(4)
C20 C21 C22 C23 8.3(4)
C27 C21 C22 C23 -97.2(4)
C20 C19 C23 C32 151.3(4)
C24 C19 C23 C32 -143.8(4)
I3 C19 C23 C32 6.4(5)
C20 C19 C23 C26 -63.4(4)
C24 C19 C23 C26 1.6(4)
I3 C19 C23 C26 151.8(3)
C20 C19 C23 C22 -0.7(4)
C24 C19 C23 C22 64.3(4)
I3 C19 C23 C22 -145.6(3)
C26 C22 C23 C32 108.2(4)
C21 C22 C23 C32 -156.5(4)
C26 C22 C23 C19 -100.1(4)
C21 C22 C23 C19 -4.8(4)
C21 C22 C23 C26 95.3(4)
C23 C19 C24 C20 -101.9(4)
I3 C19 C24 C20 108.4(4)
C20 C19 C24 C25 95.3(4)
C23 C19 C24 C25 -6.5(5)
I3 C19 C24 C25 -156.3(3)
C21 C20 C24 C19 103.5(4)
C19 C20 C24 C25 -103.7(4)
C21 C20 C24 C25 -0.2(4)
C19 C24 C25 C26 8.7(5)
C20 C24 C25 C26 70.8(4)
C19 C24 C25 C27 -96.9(4)
C20 C24 C25 C27 -34.8(4)
C21 C22 C26 C23 -104.5(3)
C23 C22 C26 C25 104.6(4)
C21 C22 C26 C25 0.1(4)
C32 C23 C26 C22 -113.8(4)
C19 C23 C26 C22 99.8(4)
C32 C23 C26 C25 150.4(4)
C19 C23 C26 C25 4.0(4)
C22 C23 C26 C25 -95.8(4)
C24 C25 C26 C22 -71.1(4)
C27 C25 C26 C22 34.5(4)
C24 C25 C26 C23 -7.8(4)
C27 C25 C26 C23 97.8(4)
C24 C25 C27 C21 54.7(4)
C26 C25 C27 C21 -53.8(4)
C20 C21 C27 C25 -54.7(4)
C22 C21 C27 C25 54.0(4)
C32 C28 C29 C33 -101.8(4)
I4 C28 C29 C33 111.8(4)
C33 C28 C29 C30 95.4(4)
C32 C28 C29 C30 -6.4(5)
I4 C28 C29 C30 -152.8(3)
C28 C29 C30 C36 -96.3(4)
C33 C29 C30 C36 -34.1(4)
C28 C29 C30 C31 9.3(5)
C33 C29 C30 C31 71.5(4)
C29 C30 C31 C32 -9.1(5)
C36 C30 C31 C32 97.7(4)
C29 C30 C31 C35 -71.7(4)
C36 C30 C31 C35 35.0(4)
C19 C23 C32 C28 79.3(5)
C26 C23 C32 C28 -61.6(5)
C22 C23 C32 C28 -133.5(4)
C19 C23 C32 C31 -65.2(5)
C26 C23 C32 C31 153.9(4)
C22 C23 C32 C31 82.1(5)
C19 C23 C32 C35 -139.1(4)
C26 C23 C32 C35 80.0(5)
C22 C23 C32 C35 8.1(6)
C29 C28 C32 C23 -149.5(4)
C33 C28 C32 C23 145.4(4)
I4 C28 C32 C23 -3.4(5)
C29 C28 C32 C31 0.6(5)
C33 C28 C32 C31 -64.5(4)
I4 C28 C32 C31 146.7(3)
C29 C28 C32 C35 63.5(4)
C33 C28 C32 C35 -1.6(4)
I4 C28 C32 C35 -150.4(3)
C35 C31 C32 C23 -111.1(4)
C30 C31 C32 C23 154.3(4)
C35 C31 C32 C28 100.0(4)
C30 C31 C32 C28 5.4(5)
C30 C31 C32 C35 -94.6(4)
C32 C28 C33 C29 102.2(4)
I4 C28 C33 C29 -109.3(3)
C29 C28 C33 C34 -95.8(4)
C32 C28 C33 C34 6.4(5)
I4 C28 C33 C34 154.9(3)
C30 C29 C33 C28 -103.9(4)
C28 C29 C33 C34 102.9(4)
C30 C29 C33 C34 -1.0(4)
C28 C33 C34 C35 -8.6(5)
C29 C33 C34 C35 -70.5(4)
C28 C33 C34 C36 96.8(4)
C29 C33 C34 C36 34.9(4)
C23 C32 C35 C34 -150.4(4)
C28 C32 C35 C34 -3.9(4)
C31 C32 C35 C34 95.5(4)
C23 C32 C35 C31 114.1(4)
C28 C32 C35 C31 -99.4(3)
C33 C34 C35 C32 7.7(5)
C36 C34 C35 C32 -98.1(4)
C33 C34 C35 C31 70.4(4)
C36 C34 C35 C31 -35.5(4)
C30 C31 C35 C32 105.4(4)
C32 C31 C35 C34 -104.6(4)
C30 C31 C35 C34 0.8(4)
C29 C30 C36 C34 53.4(4)
C31 C30 C36 C34 -54.7(4)
C35 C34 C36 C30 55.5(4)
C33 C34 C36 C30 -53.7(4)
